data_7154244
loop_
_publ_author_name
'Heinrich, Cl\'ement F'
'Miesch, Michel'
'Miesch, Laurence'

_publ_section_title
;
 In situ intramolecular catalytic 1,2-addition of allenoates to cyclic
 ketones towards polycyclic allenoates.
;
_journal_issue 7
_journal_name_full 'Organic &amp; biomolecular chemistry'
_journal_page_first 2153
_journal_page_last 2156
_journal_paper_doi 10.1039/c4ob02451f
_journal_volume 13
_journal_year 2015
_chemical_formula_moiety 'C15 H22 O3'
_chemical_formula_sum 'C15 H22 O3'
_chemical_formula_weight 250.34
_chemical_name_systematic ' ?'
_space_group_IT_number 2
_symmetry_cell_setting triclinic
_symmetry_space_group_name_Hall '-P 1'
_symmetry_space_group_name_H-M 'P -1'
_audit_block_doi 10.5517/cc93fzs
_audit_creation_date 22-05-00
_audit_update_record
;
2005-05-09 deposited with the CCDC.
2014-12-09 downloaded from the CCDC.
;
_cell_angle_alpha 81.436(5)
_cell_angle_beta 87.887(5)
_cell_angle_gamma 69.366(5)
_cell_formula_units_Z 4
_cell_length_a 10.7927(7)
_cell_length_b 11.6842(8)
_cell_length_c 12.384(1)
_cell_measurement_reflns_used 9351
_cell_measurement_temperature 173
_cell_measurement_theta_max 27.6
_cell_measurement_theta_min 1.4
_cell_volume 1444.99(19)
_computing_publication_material CIFGEN_IN_OpenMoleN_(_1997)
_computing_structure_refinement LSFM_OpenMoleN_(_1997)
_computing_structure_solution Direct_methods_(SIR,_Burla_et_al.,_1989)
_diffrn_ambient_temperature 173
_diffrn_measurement_details
;
9351 reflections were collected using program Collect
("Collect" Data collection software, Nonius B.V., 1998)
The conditions were as follow : crystal to detector distance = 36. mm.
Scan angle = 2.0 deg 1 scans of 90 sec per frame.
Data collection was divided into 3 set(s)
with the following starting angles and number of frames :

Set 1 Theta = 6.40 Omega = 0.00 Kappa = 0.00 91 frames
Set 2 Theta = 4.20 Kappa = 127.00 Phi = 0.00 18 frames
Set 3 Theta = -6.40 Kappa = -172.00 Phi = 0.00 19 frames
Friedel pairs were averaged. Internal R = 0.05
;
_diffrn_measurement_device_type KappaCCD
_diffrn_measurement_method '\p scans'
_diffrn_radiation_monochromator graphite
_diffrn_radiation_type Mo-K\a
_diffrn_radiation_wavelength 0.71073
_diffrn_reflns_av_R_equivalents 0.050
_diffrn_reflns_av_sigmaI/netI 0.333
_diffrn_reflns_limit_h_max 14
_diffrn_reflns_limit_h_min -13
_diffrn_reflns_limit_k_max 15
_diffrn_reflns_limit_k_min -15
_diffrn_reflns_limit_l_max 15
_diffrn_reflns_limit_l_min -16
_diffrn_reflns_number 9351
_diffrn_reflns_theta_max 27.56
_diffrn_reflns_theta_min 2.5
_diffrn_source xray_tube
_diffrn_standards_decay_% 0
_exptl_absorpt_coefficient_mu 0.079
_exptl_absorpt_correction_type none
_exptl_crystal_colour colorless
_exptl_crystal_density_diffrn 1.15
_exptl_crystal_density_method none
_exptl_crystal_description prism
_exptl_crystal_F_000 544
_exptl_crystal_size_max 0.22
_exptl_crystal_size_mid 0.18
_exptl_crystal_size_min 0.08
_refine_diff_density_max 0.407
_refine_diff_density_min -0.108
_refine_ls_extinction_method none
_refine_ls_goodness_of_fit_all 4.197
_refine_ls_goodness_of_fit_ref 1.161
_refine_ls_hydrogen_treatment noref
_refine_ls_matrix_type full
_refine_ls_number_constraints 0
_refine_ls_number_parameters 325
_refine_ls_number_reflns 2643
_refine_ls_number_restraints 8
_refine_ls_R_factor_all 0.151
_refine_ls_R_factor_gt 0.051
_refine_ls_shift/esd_mean 0.000
_refine_ls_shift/su_max 0.002
_refine_ls_structure_factor_coef F
_refine_ls_weighting_details 'w = 4Fo^2^/(\s^2^(Fo^2^) + 0.0064 Fo^4^)'
_refine_ls_weighting_scheme calc
_refine_ls_wR_factor_all 0.239
_refine_ls_wR_factor_ref 0.070
_reflns_number_gt 2643
_reflns_number_total 6537
_reflns_threshold_expression >3.0\s(I)
_cod_data_source_file c4ob02451f2.cif
_cod_data_source_block st627
_cod_depositor_comments
;Adding full bibliography for 7154244--7154246.cif.

The following automatic conversions were performed:

'_refine_ls_weighting_scheme' value '4Fo^2^/(\s^2^(Fo^2^) + 0.0064
Fo^4^)' was changed to 'calc'. New tag '_refine_ls_weighting_details'
was created. The value of the new tag was set to 'w =
4Fo^2^/(\s^2^(Fo^2^) + 0.0064 Fo^4^)'.

Automatic conversion script
Id: cif_fix_values 3143 2015-03-26 13:38:13Z robertas 
;
_cod_original_cell_volume 1445.0(2)
_cod_original_sg_symbol_H-M P-1
_cod_database_code 7154244

loop_
_symmetry_equiv_pos_as_xyz
x,y,z
-x,-y,-z

loop_
_atom_site_label
_atom_site_fract_x
_atom_site_fract_y
_atom_site_fract_z
_atom_site_U_iso_or_equiv
_atom_site_adp_type
_atom_site_calc_flag
_atom_site_calc_attached_atom
_atom_site_type_symbol
C1 1.3486(2) 0.1776(2) 0.3703(2) 0.034(1) Uani ? ? C
C2 1.3270(3) 0.1545(3) 0.4908(3) 0.044(2) Uani ? ? C
C3 1.1802(3) 0.2154(3) 0.5152(3) 0.052(2) Uani ? ? C
C4 1.1292(3) 0.3520(3) 0.4683(3) 0.044(2) Uani ? ? C
C5 1.1540(2) 0.3732(2) 0.3456(3) 0.035(1) Uani ? ? C
C6 1.1015(3) 0.5092(3) 0.2959(3) 0.052(2) Uani ? ? C
C7 1.1240(3) 0.5288(3) 0.1738(4) 0.071(2) Uani ? ? C
C8 1.2700(4) 0.4695(3) 0.1498(3) 0.071(2) Uani ? ? C
C9 1.3229(3) 0.3329(3) 0.1968(3) 0.053(2) Uani ? ? C
C10 1.3016(2) 0.3130(2) 0.3201(2) 0.034(1) Uani ? ? C
O1 1.3713(1) 0.3732(2) 0.3744(2) 0.038(1) Uani ? ? O
C11 1.4006(2) 0.0905(2) 0.3087(3) 0.038(1) Uani ? ? C
C12 1.4575(3) 0.0023(2) 0.2486(3) 0.044(2) Uani ? ? C
C13 1.6005(3) -0.0361(2) 0.2284(3) 0.041(1) Uani ? ? C
O2 1.6741(2) 0.0137(2) 0.2545(2) 0.048(1) Uani ? ? O
O3 1.6420(2) -0.1344(2) 0.1764(2) 0.059(1) Uani ? ? O
C14 1.7822(3) -0.1819(3) 0.1486(3) 0.065(2) Uani ? ? C
C15 1.7941(3) -0.2267(3) 0.0438(3) 0.060(2) Uani ? ? C
C16 0.8329(2) 0.2518(2) 0.2439(2) 0.035(1) Uani ? ? C
C17 0.7610(3) 0.3654(3) 0.1652(3) 0.052(2) Uani ? ? C
C18 0.7343(3) 0.4828(3) 0.2173(3) 0.058(2) Uani ? ? C
C19 0.6660(3) 0.4759(3) 0.3272(3) 0.047(2) Uani ? ? C
C20 0.7409(2) 0.3602(2) 0.4044(2) 0.034(1) Uani ? ? C
C21 0.6784(3) 0.3517(3) 0.5164(3) 0.049(2) Uani ? ? C
C22 0.7557(3) 0.2371(3) 0.5938(3) 0.057(2) Uani ? ? C
C23 0.7749(3) 0.1210(3) 0.5426(3) 0.048(2) Uani ? ? C
C24 0.8414(2) 0.1255(2) 0.4328(2) 0.036(1) Uani ? ? C
C25 0.7648(2) 0.2408(2) 0.3530(2) 0.031(1) Uani ? ? C
O4 0.6349(2) 0.2390(2) 0.3306(2) 0.0356(9) Uani ? ? O
C26 0.9483(2) 0.1724(2) 0.2225(2) 0.037(1) Uani ? ? C
C27 1.0654(2) 0.0972(2) 0.1998(2) 0.037(1) Uani ? ? C
C28 1.0851(2) -0.0124(3) 0.1468(3) 0.040(1) Uani ? ? C
O5 1.0017(2) -0.0533(2) 0.1282(2) 0.072(1) Uani ? ? O
O6 1.2132(2) -0.0640(2) 0.1203(2) 0.042(1) Uani ? ? O
C29 1.2466(3) -0.1708(3) 0.0632(3) 0.058(2) Uani ? ? C
C30 1.3920(4) -0.2175(4) 0.0478(4) 0.081(2) Uani ? ? C
H01 1.4638 0.3291 0.3615 0.0532 Uiso ? ? H
H02 0.6417 0.1664 0.3054 0.0532 Uiso ? ? H
H1 1.3778 0.1884 0.5285 0.0598 Uiso calc C2 H
H2 1.3539 0.0680 0.5143 0.0598 Uiso calc C2 H
H3 1.1690 0.2071 0.5921 0.0668 Uiso calc C3 H
H4 1.1309 0.1751 0.4838 0.0668 Uiso calc C3 H
H5 1.1729 0.3933 0.5048 0.0596 Uiso calc C4 H
H6 1.0367 0.3851 0.4801 0.0596 Uiso calc C4 H
H7 1.1051 0.3341 0.3122 0.0483 Uiso calc C5 H
H8 1.1451 0.5520 0.3306 0.0761 Uiso calc C6 H
H9 1.0091 0.5419 0.3084 0.0761 Uiso calc C6 H
H10 1.0957 0.6149 0.1481 0.1016 Uiso calc C7 H
H11 1.0744 0.4924 0.1376 0.1016 Uiso calc C7 H
H12 1.3184 0.5106 0.1813 0.0988 Uiso calc C8 H
H13 1.2813 0.4778 0.0730 0.0988 Uiso calc C8 H
H14 1.4150 0.3001 0.1831 0.0698 Uiso calc C9 H
H15 1.2783 0.2909 0.1620 0.0698 Uiso calc C9 H
H16 1.4058 -0.0364 0.2181 0.0568 Uiso calc C12 H
H17 1.8292 -0.2477 0.2033 0.0890 Uiso calc C14 H
H18 1.8177 -0.1177 0.1439 0.0890 Uiso calc C14 H
H19 1.8848 -0.2578 0.0250 0.0807 Uiso calc C15 H
H20 1.7583 -0.2909 0.0487 0.0807 Uiso calc C15 H
H21 1.7468 -0.1608 -0.0107 0.0807 Uiso calc C15 H
H22 0.6791 0.3612 0.1444 0.0709 Uiso calc C17 H
H23 0.8136 0.3686 0.1023 0.0709 Uiso calc C17 H
H24 0.6790 0.5518 0.1693 0.0824 Uiso calc C18 H
H25 0.8162 0.4932 0.2281 0.0824 Uiso calc C18 H
H26 0.5795 0.4763 0.3151 0.0631 Uiso calc C19 H
H27 0.6602 0.5461 0.3600 0.0631 Uiso calc C19 H
H28 0.8244 0.3668 0.4161 0.0436 Uiso calc C20 H
H29 0.5917 0.3511 0.5070 0.0616 Uiso calc C21 H
H30 0.6733 0.4224 0.5482 0.0616 Uiso calc C21 H
H31 0.7085 0.2340 0.6598 0.0771 Uiso calc C22 H
H32 0.8399 0.2405 0.6090 0.0771 Uiso calc C22 H
H33 0.6909 0.1145 0.5329 0.0657 Uiso calc C23 H
H34 0.8286 0.0508 0.5903 0.0657 Uiso calc C23 H
H35 0.8471 0.0541 0.4020 0.0462 Uiso calc C24 H
H36 0.9280 0.1258 0.4437 0.0462 Uiso calc C24 H
H37 1.1412 0.1141 0.2184 0.0479 Uiso calc C27 H
H38 1.2023 -0.1474 -0.0058 0.0745 Uiso calc C29 H
H39 1.2208 -0.2333 0.1053 0.0745 Uiso calc C29 H
H40 1.4159 -0.2875 0.0105 0.1098 Uiso calc C30 H
H41 1.4173 -0.1545 0.0059 0.1098 Uiso calc C30 H
H42 1.4359 -0.2404 0.1170 0.1098 Uiso calc C30 H

loop_
_atom_site_aniso_label
_atom_site_aniso_U_11
_atom_site_aniso_U_22
_atom_site_aniso_U_33
_atom_site_aniso_U_12
_atom_site_aniso_U_13
_atom_site_aniso_U_23
_atom_site_aniso_type_symbol
C1 0.025(1) 0.036(1) 0.043(2) -0.0110(9) 0.001(1) -0.014(1) C
C2 0.038(1) 0.039(2) 0.056(2) -0.008(1) -0.005(1) -0.005(1) C
C3 0.051(2) 0.059(2) 0.045(2) -0.020(1) 0.012(2) -0.012(2) C
C4 0.028(1) 0.051(2) 0.060(2) -0.007(1) 0.006(1) -0.030(1) C
C5 0.024(1) 0.029(1) 0.060(2) -0.0074(9) -0.007(1) -0.014(1) C
C6 0.037(1) 0.040(2) 0.094(3) -0.006(1) -0.014(2) -0.009(2) C
C7 0.062(2) 0.062(2) 0.095(3) -0.012(2) -0.017(2) 0.018(2) C
C8 0.076(2) 0.064(2) 0.073(3) -0.018(2) -0.002(2) 0.019(2) C
C9 0.041(1) 0.068(2) 0.052(2) -0.017(1) 0.001(1) -0.017(2) C
C10 0.026(1) 0.033(1) 0.044(2) -0.0101(9) -0.001(1) -0.014(1) C
O1 0.0243(8) 0.0356(9) 0.065(1) -0.0111(6) -0.0004(8) -0.0225(8) O
C11 0.032(1) 0.037(1) 0.046(2) -0.013(1) -0.003(1) -0.004(1) C
C12 0.036(1) 0.038(1) 0.063(2) -0.014(1) 0.002(1) -0.025(1) C
C13 0.037(1) 0.035(1) 0.053(2) -0.011(1) 0.004(1) -0.023(1) C
O2 0.0358(9) 0.0437(9) 0.072(1) -0.0173(7) 0.0076(9) -0.0327(9) O
O3 0.0346(9) 0.060(1) 0.097(2) -0.0172(7) 0.012(1) -0.056(1) O
C14 0.035(2) 0.079(2) 0.101(3) -0.012(1) 0.015(2) -0.063(2) C
C15 0.061(2) 0.061(2) 0.058(2) -0.017(1) 0.016(2) -0.007(2) C
C16 0.031(1) 0.037(1) 0.038(2) -0.012(1) -0.002(1) -0.000(1) C
C17 0.046(2) 0.054(2) 0.055(2) -0.012(1) -0.001(2) 0.003(2) C
C18 0.052(2) 0.042(2) 0.089(3) -0.017(1) -0.011(2) 0.015(2) C
C19 0.042(1) 0.033(1) 0.072(2) -0.014(1) -0.005(1) -0.008(1) C
C20 0.028(1) 0.031(1) 0.045(2) -0.0116(9) -0.004(1) -0.012(1) C
C21 0.046(1) 0.044(1) 0.057(2) -0.013(1) -0.002(1) -0.027(1) C
C22 0.074(2) 0.064(2) 0.040(2) -0.020(2) 0.003(2) -0.018(2) C
C23 0.057(2) 0.046(2) 0.042(2) -0.011(1) 0.004(2) -0.005(2) C
C24 0.035(1) 0.032(1) 0.040(2) -0.012(1) 0.002(1) -0.010(1) C
C25 0.021(1) 0.031(1) 0.044(2) -0.0102(9) 0.000(1) -0.014(1) C
O4 0.0240(7) 0.0346(8) 0.055(1) -0.0125(6) 0.0026(8) -0.0220(8) O
C26 0.034(1) 0.047(1) 0.032(2) -0.019(1) 0.001(1) -0.003(1) C
C27 0.030(1) 0.044(1) 0.038(2) -0.016(1) 0.004(1) -0.006(1) C
C28 0.031(1) 0.052(2) 0.039(2) -0.018(1) 0.007(1) -0.010(1) C
O5 0.0424(9) 0.089(1) 0.100(2) -0.0375(8) 0.020(1) -0.051(1) O
O6 0.0286(8) 0.046(1) 0.055(1) -0.0114(7) 0.0048(9) -0.0220(9) O
C29 0.047(2) 0.062(2) 0.066(2) -0.013(1) 0.000(2) -0.035(2) C
C30 0.053(2) 0.088(2) 0.113(3) -0.006(2) 0.002(2) -0.064(2) C

loop_
_atom_type_symbol
_atom_type_scat_dispersion_real
_atom_type_scat_dispersion_imag
_atom_type_scat_source
C 0.002 0.002 International_Tables_Vol_IV_Table_2.3.1
H 0.000 0.000 International_Tables_Vol_IV_Table_2.3.1
O 0.008 0.006 International_Tables_Vol_IV_Table_2.3.1

loop_
_citation_id
_citation_doi
_citation_year
1 10.1002/ejoc.200500339 2005

loop_
_geom_angle_atom_site_label_1
_geom_angle_atom_site_label_2
_geom_angle_atom_site_label_3
_geom_angle
_geom_angle_site_symmetry_2
_geom_angle_site_symmetry_3
C2 C1 C10 115.0(3) . .
C2 C1 C11 124.6(3) . .
C10 C1 C11 120.3(3) . .
C1 C2 C3 109.8(3) . .
C2 C3 C4 111.1(3) . .
C3 C4 C5 112.1(3) . .
C4 C5 C6 113.3(3) . .
C4 C5 C10 111.4(3) . .
C6 C5 C10 110.8(3) . .
C5 C6 C7 112.7(4) . .
C6 C7 C8 110.2(3) . .
C7 C8 C9 111.4(3) . .
C8 C9 C10 111.5(3) . .
C1 C10 C5 108.7(2) . .
C1 C10 C9 113.5(3) . .
C1 C10 O1 107.8(2) . .
C1 C10 H01 91.68 . .
C5 C10 C9 110.3(3) . .
C5 C10 O1 106.4(2) . .
C5 C10 H01 135.56 . .
C9 C10 O1 109.8(2) . .
C9 C10 H01 95.78 . .
O1 C10 H01 29.24 . .
C10 O1 H01 104.29 . .
C1 C11 C12 177.7(3) . .
C11 C12 C13 120.3(3) . .
C12 C13 O2 125.7(3) . .
C12 C13 O3 111.5(3) . .
O2 C13 O3 122.8(3) . .
C13 O2 H02 132.29 . ._655
C13 O3 C14 117.8(3) . .
O3 C14 C15 108.8(3) . .
C17 C16 C25 114.6(3) . .
C17 C16 C26 122.5(3) . .
C25 C16 C26 122.8(3) . .
C16 C17 C18 111.0(3) . .
C17 C18 C19 111.8(3) . .
C18 C19 C20 112.1(3) . .
C19 C20 C21 113.8(3) . .
C19 C20 C25 112.1(3) . .
C21 C20 C25 111.0(3) . .
C20 C21 C22 113.3(3) . .
C21 C22 C23 110.4(3) . .
C22 C23 C24 111.3(3) . .
C23 C24 C25 112.3(3) . .
C16 C25 C20 108.7(2) . .
C16 C25 C24 113.6(3) . .
C16 C25 O4 107.5(2) . .
C16 C25 H02 96.89 . .
C20 C25 C24 110.8(3) . .
C20 C25 O4 106.0(2) . .
C20 C25 H02 131.91 . .
C24 C25 O4 109.8(2) . .
C24 C25 H02 93.93 . .
O4 C25 H02 26.01 . .
C25 O4 H01 135.99 . ._455
C25 O4 H02 110.63 . .
H01 O4 H02 112.29 ._455 .
C16 C26 C27 177.4(3) . .
C26 C27 C28 123.0(3) . .
C27 C28 O5 126.6(3) . .
C27 C28 O6 110.6(3) . .
O5 C28 O6 122.9(3) . .
C28 O6 C29 116.7(2) . .
O6 C29 C30 108.2(3) . .
C10 H01 O1 46.48 . .
C10 H01 O4 129.30 . ._655
O1 H01 O4 175.77 . ._655
O2 H02 C25 130.95 ._455 .
O2 H02 O4 174.30 ._455 .
C25 H02 O4 43.36 . .

loop_
_geom_bond_atom_site_label_1
_geom_bond_atom_site_label_2
_geom_bond_distance
_geom_bond_site_symmetry_2
C1 C2 1.500(5) .
C1 C10 1.520(4) .
C1 C11 1.315(5) .
C2 C3 1.530(5) .
C3 C4 1.522(5) .
C4 C5 1.531(5) .
C5 C6 1.524(5) .
C5 C10 1.540(4) .
C6 C7 1.518(6) .
C7 C8 1.519(6) .
C8 C9 1.523(5) .
C9 C10 1.531(5) .
C10 O1 1.437(3) .
C10 H01 1.9208 .
O1 H01 0.9681 .
C11 C12 1.320(5) .
C12 C13 1.471(4) .
C13 O2 1.215(3) .
C13 O3 1.330(4) .
O2 H02 1.8924 ._655
O3 C14 1.464(4) .
C14 C15 1.455(6) .
C16 C17 1.502(5) .
C16 C25 1.525(4) .
C16 C26 1.311(4) .
C17 C18 1.534(6) .
C18 C19 1.530(6) .
C19 C20 1.516(5) .
C20 C21 1.525(5) .
C20 C25 1.553(4) .
C21 C22 1.516(5) .
C22 C23 1.526(5) .
C23 C24 1.517(5) .
C24 C25 1.534(4) .
C25 O4 1.448(3) .
C25 H02 1.9740 .
O4 H01 1.8337 ._455
O4 H02 0.9250 .
C26 C27 1.309(4) .
C27 C28 1.472(5) .
C28 O5 1.201(4) .
C28 O6 1.350(4) .
O6 C29 1.453(4) .
C29 C30 1.484(5) .
